data_4347526
loop_
_publ_author_name
'Marmier, Mathieu'
'Wise, Matthew D.'
'Holstein, Julian J.'
'Pattison, Philip'
'Schenk, Kurt'
'Solari, Euro'
'Scopelliti, Rosario'
'Severin, Kay'

_publ_section_title
;
 Carboxylic Acid Functionalized Clathrochelate Complexes: Large, Robust,
 and Easy-to-Access Metalloligands.
;
_journal_issue 8
_journal_name_full 'Inorganic chemistry'
_journal_page_first 4006
_journal_page_last 4015
_journal_paper_doi 10.1021/acs.inorgchem.6b00276
_journal_volume 55
_journal_year 2016
_chemical_formula_moiety '3(C50 H47 B6 Co6 N6 O13) (O1 ZN4)'
_chemical_formula_sum 'C150 H141 B6 Co6 N18 O40 Zn4'
_chemical_formula_weight 3515.72
_space_group_crystal_system trigonal
_space_group_IT_number 148
_space_group_name_Hall '-R 3'
_space_group_name_H-M_alt 'R -3 :H'
_atom_sites_solution_hydrogens geom
_audit_creation_method SHELXL-2014/7
_cell_angle_alpha 90
_cell_angle_beta 90
_cell_angle_gamma 120
_cell_formula_units_Z 6
_cell_length_a 31.473(5)
_cell_length_b 31.473(5)
_cell_length_c 62.316(13)
_cell_measurement_reflns_used 20962
_cell_measurement_temperature 100(2)
_cell_measurement_theta_max 21.9410
_cell_measurement_theta_min 1.9540
_cell_volume 53457(16)
_computing_cell_refinement
;
CrysAlisPro, Agilent Technologies,
Version 1.171.36.24 (release 03-12-2012 CrysAlis171 .NET)
(compiled Dec  3 2012,18:21:49)
;
_computing_data_collection 'Pylatus software, SNBL@ESRF (Dyadkin 2013)'
_computing_data_reduction
;
CrysAlisPro, Agilent Technologies,
Version 1.171.36.24 (release 03-12-2012 CrysAlis171 .NET)
(compiled Dec  3 2012,18:21:49)
;
_computing_molecular_graphics 'shelXle (Huebschle, 2014)'
_computing_publication_material 'enCIFer 1.3, CCDC, 2008'
_computing_structure_refinement 'SHELXL-2014/7 (Sheldrick, 2014)'
_computing_structure_solution 'SHELXT(Sheldrick, 2015)'
_diffrn_ambient_temperature 100(2)
_diffrn_measured_fraction_theta_full 0.935
_diffrn_measured_fraction_theta_max 0.935
_diffrn_measurement_device_type 'Pilatus 2M, Dectris-CrysAlisPro-abstract goniometer imported dectris images'
_diffrn_measurement_method '\p scans'
_diffrn_radiation_type synchrotron
_diffrn_radiation_wavelength 0.69561
_diffrn_reflns_av_R_equivalents 0.0378
_diffrn_reflns_av_unetI/netI 0.0262
_diffrn_reflns_Laue_measured_fraction_full 0.935
_diffrn_reflns_Laue_measured_fraction_max 0.935
_diffrn_reflns_limit_h_max 35
_diffrn_reflns_limit_h_min -35
_diffrn_reflns_limit_k_max 35
_diffrn_reflns_limit_k_min -35
_diffrn_reflns_limit_l_max 69
_diffrn_reflns_limit_l_min -57
_diffrn_reflns_number 204166
_diffrn_reflns_point_group_measured_fraction_full 0.935
_diffrn_reflns_point_group_measured_fraction_max 0.935
_diffrn_reflns_theta_full 23.113
_diffrn_reflns_theta_max 23.113
_diffrn_reflns_theta_min 1.497
_diffrn_source 'Swiss Norwegian beamline @ ESRF, Grenoble, France'
_diffrn_standards_decay_% 0
_diffrn_standards_interval_count 0
_diffrn_standards_interval_time 0
_diffrn_standards_number 0
_exptl_absorpt_coefficient_mu 0.572
_exptl_absorpt_correction_T_max 1.00000
_exptl_absorpt_correction_T_min 0.26476
_exptl_absorpt_correction_type multi-scan
_exptl_absorpt_process_details
;
CrysAlisPro, Agilent Technologies,
Version 1.171.37.34 (release 22-05-2014 CrysAlis171 .NET)
(compiled May 22 2014,16:03:01)
Empirical absorption correction using spherical harmonics,
 implemented in SCALE3 ABSPACK scaling algorithm.
;
_exptl_crystal_colour orange
_exptl_crystal_density_diffrn 0.655
_exptl_crystal_description prism
_exptl_crystal_F_000 10794
_exptl_crystal_size_max 0.250
_exptl_crystal_size_mid 0.200
_exptl_crystal_size_min 0.100
_refine_diff_density_max 1.640
_refine_diff_density_min -0.731
_refine_diff_density_rms 0.132
_refine_ls_extinction_method none
_refine_ls_goodness_of_fit_ref 1.935
_refine_ls_hydrogen_treatment constr
_refine_ls_matrix_type full
_refine_ls_number_parameters 755
_refine_ls_number_reflns 16743
_refine_ls_number_restraints 1619
_refine_ls_restrained_S_all 1.943
_refine_ls_R_factor_all 0.1506
_refine_ls_R_factor_gt 0.1386
_refine_ls_shift/su_max 0.002
_refine_ls_shift/su_mean 0.000
_refine_ls_structure_factor_coef Fsqd
_refine_ls_weighting_details 'w=1/[\s^2^(Fo^2^)+(0.2000P)^2^] where P=(Fo^2^+2Fc^2^)/3'
_refine_ls_weighting_scheme calc
_refine_ls_wR_factor_gt 0.4374
_refine_ls_wR_factor_ref 0.4473
_reflns_Friedel_coverage 0.000
_reflns_number_gt 13979
_reflns_number_total 16743
_reflns_threshold_expression 'I > 2\s(I)'
_cod_data_source_file ic6b00276_si_007.cif
_cod_data_source_block mof19
_cod_original_cell_volume 53458(19)
_cod_database_code 4347526
_shelx_shelxl_version_number 2014/7
_shelx_space_group_comment
;
The symmetry employed for this shelxl refinement is uniquely defined
by the following loop, which should always be used as a source of
symmetry information in preference to the above space-group names.
They are only intended as comments.
;
_shelx_estimated_absorpt_t_min 0.870
_shelx_estimated_absorpt_t_max 0.945
_computing_refinement_gui 'shelXle (Huebschle, 2014)'
_computing_ligand_restraints 'Grade Web Server, http://grade.globalphasing.org'
_computing_molecular_model 'DSR (Kratzert, 2015)'

loop_
_space_group_symop_operation_xyz
'x, y, z'
'-y, x-y, z'
'-x+y, -x, z'
'x+2/3, y+1/3, z+1/3'
'-y+2/3, x-y+1/3, z+1/3'
'-x+y+2/3, -x+1/3, z+1/3'
'x+1/3, y+2/3, z+2/3'
'-y+1/3, x-y+2/3, z+2/3'
'-x+y+1/3, -x+2/3, z+2/3'
'-x, -y, -z'
'y, -x+y, -z'
'x-y, x, -z'
'-x+2/3, -y+1/3, -z+1/3'
'y+2/3, -x+y+1/3, -z+1/3'
'x-y+2/3, x+1/3, -z+1/3'
'-x+1/3, -y+2/3, -z+2/3'
'y+1/3, -x+y+2/3, -z+2/3'
'x-y+1/3, x+2/3, -z+2/3'

loop_
_atom_site_label
_atom_site_type_symbol
_atom_site_fract_x
_atom_site_fract_y
_atom_site_fract_z
_atom_site_U_iso_or_equiv
_atom_site_adp_type
_atom_site_occupancy
_atom_site_site_symmetry_order
_atom_site_calc_flag
_atom_site_refinement_flags_posn
_atom_site_refinement_flags_adp
_atom_site_refinement_flags_occupancy
_atom_site_disorder_assembly
_atom_site_disorder_group
Co1_1 Co 0.51198(4) 0.48788(4) 0.36289(2) 0.0778(4) Uani 1 1 d . . . . .
Co2_1 Co 0.48029(4) 0.51956(4) 0.40124(2) 0.0885(5) Uani 1 1 d . . . . .
Zn1_2 Zn 0.40079(3) 0.70042(3) 0.54393(2) 0.0671(4) Uani 1 1 d . . . . .
Zn2_2 Zn 0.6667 0.3333 0.25144(3) 0.1346(9) Uani 1 3 d S T P . .
B7_4 B 0.5447(4) 0.4538(4) 0.32350(12) 0.0989(19) Uani 1 1 d D U . . .
O8_4 O 0.5123(2) 0.4104(2) 0.33525(9) 0.1019(16) Uani 1 1 d D U . . .
N9_4 N 0.4916(3) 0.4164(2) 0.35345(10) 0.0886(18) Uani 1 1 d D U . . .
C10_4 C 0.4593(3) 0.3750(3) 0.36096(12) 0.097(2) Uani 1 1 d D U . . .
H10_4 H 0.4544 0.3464 0.3537 0.116 Uiso 1 1 calc R U . . .
C11_4 C 0.4293(3) 0.3682(3) 0.37970(12) 0.112(2) Uani 1 1 d D U . . .
C12_4 C 0.4342(3) 0.4074(3) 0.39277(13) 0.113(2) Uani 1 1 d D U . . .
C13_4 C 0.4035(3) 0.3947(3) 0.41140(14) 0.137(3) Uani 1 1 d D U . . .
C14_4 C 0.3675(4) 0.3455(3) 0.41515(17) 0.167(4) Uani 1 1 d D U . . .
H14_4 H 0.3474 0.3377 0.4275 0.200 Uiso 1 1 calc R U . . .
C15_4 C 0.3605(4) 0.3082(3) 0.40133(17) 0.182(4) Uani 1 1 d D U . . .
C16_4 C 0.3917(4) 0.3205(3) 0.38401(17) 0.149(3) Uani 1 1 d D U . . .
H16_4 H 0.3874 0.2951 0.3745 0.178 Uiso 1 1 calc R U . . .
C17_4 C 0.4072(4) 0.4305(3) 0.42660(15) 0.135(3) Uani 1 1 d D U . . .
H17_4 H 0.3885 0.4179 0.4394 0.162 Uiso 1 1 calc R U . . .
N18_4 N 0.4323(3) 0.4765(3) 0.42520(13) 0.131(3) Uani 1 1 d D U . . .
O19_4 O 0.4248(3) 0.4993(3) 0.44246(12) 0.146(2) Uani 1 1 d D U . . .
B20_4 B 0.4482(5) 0.5528(5) 0.44121(17) 0.131(2) Uani 1 1 d D U . . .
O21_4 O 0.5181(3) 0.4794(3) 0.31539(9) 0.1139(18) Uani 1 1 d D U . . .
N22_4 N 0.5005(3) 0.4971(3) 0.33081(11) 0.115(2) Uani 1 1 d D U . . .
C23_4 C 0.4789(4) 0.5181(4) 0.32240(14) 0.131(3) Uani 1 1 d D U . . .
H23_4 H 0.4769 0.5169 0.3072 0.158 Uiso 1 1 calc R U . . .
C24_4 C 0.4572(4) 0.5434(4) 0.33294(14) 0.149(3) Uani 1 1 d D U . . .
C25_4 C 0.4555(4) 0.5455(4) 0.35585(13) 0.138(2) Uani 1 1 d D U . . .
C26_4 C 0.4353(4) 0.5731(4) 0.36508(14) 0.164(3) Uani 1 1 d D U . . .
C27_4 C 0.4225(6) 0.6008(5) 0.35134(17) 0.196(3) Uani 1 1 d D U . . .
H27_4 H 0.4104 0.6202 0.3576 0.235 Uiso 1 1 calc R U . . .
C28_4 C 0.4266(5) 0.6011(5) 0.32919(17) 0.205(3) Uani 1 1 d D U . . .
C29_4 C 0.4439(6) 0.5716(5) 0.32021(18) 0.185(3) Uani 1 1 d D U . . .
H29_4 H 0.4467 0.5708 0.3051 0.222 Uiso 1 1 calc R U . . .
C30_4 C 0.4292(5) 0.5761(5) 0.38797(13) 0.154(3) Uani 1 1 d D U . . .
H30_4 H 0.4143 0.5945 0.3923 0.185 Uiso 1 1 calc R U . . .
N31_4 N 0.4415(4) 0.5571(4) 0.40290(12) 0.134(2) Uani 1 1 d D U . . .
O32_4 O 0.4308(3) 0.5693(3) 0.42270(12) 0.138(2) Uani 1 1 d D U . . .
O33_4 O 0.5898(2) 0.4883(2) 0.33542(9) 0.1012(16) Uani 1 1 d D U . . .
N34_4 N 0.5837(2) 0.5089(3) 0.35305(10) 0.0914(18) Uani 1 1 d D U . . .
C35_4 C 0.6249(3) 0.5419(3) 0.36059(12) 0.100(2) Uani 1 1 d D U . . .
H35_4 H 0.6534 0.5477 0.3529 0.120 Uiso 1 1 calc R U . . .
C36_4 C 0.6324(3) 0.5711(3) 0.37954(12) 0.112(2) Uani 1 1 d D U . . .
C37_4 C 0.5929(3) 0.5654(3) 0.39301(12) 0.109(2) Uani 1 1 d D U . . .
C38_4 C 0.6055(3) 0.5977(3) 0.41093(14) 0.135(3) Uani 1 1 d D U . . .
C39_4 C 0.6540(3) 0.6331(4) 0.41428(17) 0.163(4) Uani 1 1 d D U . . .
H39_4 H 0.6612 0.6545 0.4262 0.195 Uiso 1 1 calc R U . . .
C40_4 C 0.6930(3) 0.6394(4) 0.40146(16) 0.177(4) Uani 1 1 d D U . . .
C41_4 C 0.6806(3) 0.6076(4) 0.38423(16) 0.145(3) Uani 1 1 d D U . . .
H41_4 H 0.7062 0.6107 0.3751 0.174 Uiso 1 1 calc R U . . .
C42_4 C 0.5697(3) 0.5960(4) 0.42610(16) 0.137(3) Uani 1 1 d D U . . .
H42_4 H 0.5820 0.6175 0.4381 0.165 Uiso 1 1 calc R U . . .
N43_4 N 0.5238(3) 0.5689(3) 0.42489(13) 0.129(3) Uani 1 1 d D U . . .
O44_4 O 0.5018(3) 0.5775(3) 0.44223(12) 0.146(2) Uani 1 1 d D U . . .
C45_4 C 0.4308(3) 0.5684(3) 0.46230(13) 0.121(3) Uani 1 1 d D U . . .
C46_4 C 0.3866(3) 0.5383(3) 0.47216(14) 0.130(3) Uani 1 1 d D U . . .
H46_4 H 0.3661 0.5063 0.4665 0.156 Uiso 1 1 calc R U . . .
C47_4 C 0.3708(3) 0.5529(3) 0.48996(13) 0.115(3) Uani 1 1 d D U . . .
H47_4 H 0.3397 0.5315 0.4961 0.138 Uiso 1 1 calc R U . . .
C48_4 C 0.4006(3) 0.5989(3) 0.49870(11) 0.090(2) Uani 1 1 d D U . . .
C49_4 C 0.4457(3) 0.6291(3) 0.48964(13) 0.118(3) Uani 1 1 d D U . . .
H49_4 H 0.4667 0.6605 0.4957 0.142 Uiso 1 1 calc R U . . .
C50_4 C 0.4606(3) 0.6141(3) 0.47169(14) 0.134(3) Uani 1 1 d D U . . .
H50_4 H 0.4919 0.6355 0.4656 0.161 Uiso 1 1 calc R U . . .
O12A_4 O 0.4663(2) 0.4515(2) 0.38911(9) 0.0976(17) Uani 1 1 d D U . . .
C15A_4 C 0.3191(5) 0.2554(3) 0.4054(2) 0.219(5) Uani 1 1 d D U . . .
C15B_4 C 0.3049(7) 0.2213(6) 0.3864(3) 0.259(8) Uani 1 1 d D U . . .
H15A_4 H 0.3343 0.2228 0.3803 0.389 Uiso 1 1 calc R U . . .
H15B_4 H 0.2820 0.1877 0.3911 0.389 Uiso 1 1 calc R U . . .
H15C_4 H 0.2892 0.2313 0.3755 0.389 Uiso 1 1 calc R U . . .
C15C_4 C 0.2736(6) 0.2525(6) 0.4144(3) 0.251(7) Uani 1 1 d D U . . .
H15D_4 H 0.2822 0.2744 0.4268 0.376 Uiso 1 1 calc R U . . .
H15E_4 H 0.2580 0.2623 0.4034 0.376 Uiso 1 1 calc R U . . .
H15F_4 H 0.2508 0.2187 0.4189 0.376 Uiso 1 1 calc R U . . .
C15D_4 C 0.3406(7) 0.2384(6) 0.4237(3) 0.268(7) Uani 1 1 d D U . . .
H15G_4 H 0.3707 0.2396 0.4187 0.402 Uiso 1 1 calc R U . . .
H15H_4 H 0.3480 0.2602 0.4361 0.402 Uiso 1 1 calc R U . . .
H15I_4 H 0.3165 0.2048 0.4279 0.402 Uiso 1 1 calc R U . . .
O25A_4 O 0.4745(3) 0.5260(3) 0.36811(9) 0.117(2) Uani 1 1 d D U . . .
C28A_4 C 0.4139(7) 0.6329(6) 0.3147(2) 0.239(5) Uani 1 1 d D U . . .
C28B_4 C 0.4550(7) 0.6636(8) 0.2996(3) 0.263(7) Uani 1 1 d D U . . .
H28A_4 H 0.4638 0.6424 0.2915 0.394 Uiso 1 1 calc R U . . .
H28B_4 H 0.4446 0.6807 0.2897 0.394 Uiso 1 1 calc R U . . .
H28C_4 H 0.4836 0.6876 0.3078 0.394 Uiso 1 1 calc R U . . .
C28C_4 C 0.3687(7) 0.5943(7) 0.3015(3) 0.272(7) Uani 1 1 d D U . . .
H28D_4 H 0.3417 0.5741 0.3113 0.408 Uiso 1 1 calc R U . . .
H28E_4 H 0.3584 0.6113 0.2915 0.408 Uiso 1 1 calc R U . . .
H28F_4 H 0.3779 0.5733 0.2935 0.408 Uiso 1 1 calc R U . . .
C28D_4 C 0.3990(8) 0.6646(8) 0.3278(3) 0.257(6) Uani 1 1 d D U . . .
H28G_4 H 0.3721 0.6437 0.3375 0.385 Uiso 1 1 calc R U . . .
H28H_4 H 0.4271 0.6887 0.3362 0.385 Uiso 1 1 calc R U . . .
H28I_4 H 0.3882 0.6818 0.3180 0.385 Uiso 1 1 calc R U . . .
O37A_4 O 0.5483(2) 0.5330(2) 0.38894(8) 0.0914(16) Uani 1 1 d D U . . .
C40A_4 C 0.7457(3) 0.6788(5) 0.4068(2) 0.208(5) Uani 1 1 d D U . . .
C40B_4 C 0.7817(5) 0.6938(6) 0.3890(3) 0.231(7) Uani 1 1 d D U . . .
H40A_4 H 0.7782 0.6646 0.3818 0.346 Uiso 1 1 calc R U . . .
H40B_4 H 0.7758 0.7138 0.3787 0.346 Uiso 1 1 calc R U . . .
H40C_4 H 0.8150 0.7130 0.3948 0.346 Uiso 1 1 calc R U . . .
C40C_4 C 0.7634(7) 0.6561(7) 0.4242(3) 0.254(7) Uani 1 1 d D U . . .
H40D_4 H 0.7407 0.6455 0.4364 0.382 Uiso 1 1 calc R U . . .
H40E_4 H 0.7644 0.6278 0.4183 0.382 Uiso 1 1 calc R U . . .
H40F_4 H 0.7963 0.6807 0.4291 0.382 Uiso 1 1 calc R U . . .
C40D_4 C 0.7512(6) 0.7241(6) 0.4179(3) 0.231(6) Uani 1 1 d D U . . .
H40G_4 H 0.7274 0.7142 0.4296 0.346 Uiso 1 1 calc R U . . .
H40H_4 H 0.7845 0.7433 0.4237 0.346 Uiso 1 1 calc R U . . .
H40I_4 H 0.7453 0.7440 0.4076 0.346 Uiso 1 1 calc R U . . .
C48A_4 C 0.3831(3) 0.6160(3) 0.51757(10) 0.0703(16) Uani 1 1 d D U . . .
O48B_4 O 0.34189(19) 0.58680(18) 0.52469(8) 0.0791(13) Uani 1 1 d D U . . .
O48C_4 O 0.41289(18) 0.6578(2) 0.52460(8) 0.0810(14) Uani 1 1 d D U . . .
C1_4a C 0.5668(4) 0.4424(5) 0.30264(14) 0.092(2) Uani 0.526(6) 1 d D U P A 1
C2_4a C 0.6108(5) 0.4414(5) 0.30345(17) 0.097(3) Uani 0.526(6) 1 d D U P A 1
H2_4a H 0.6296 0.4515 0.3163 0.116 Uiso 0.526(6) 1 calc R U P A 1
C3_4a C 0.6280(5) 0.4265(5) 0.28645(17) 0.101(3) Uani 0.526(6) 1 d D U P A 1
H3_4a H 0.6579 0.4262 0.2878 0.121 Uiso 0.526(6) 1 calc R U P A 1
C4_4a C 0.6018(5) 0.4119(5) 0.26732(17) 0.096(2) Uani 0.526(6) 1 d D U P A 1
C5_4a C 0.5594(5) 0.4148(6) 0.26563(17) 0.093(3) Uani 0.526(6) 1 d D U P A 1
H5_4a H 0.5415 0.4063 0.2525 0.112 Uiso 0.526(6) 1 calc R U P A 1
C6_4a C 0.5432(5) 0.4301(6) 0.28287(16) 0.093(3) Uani 0.526(6) 1 d D U P A 1
H6_4a H 0.5144 0.4323 0.2812 0.111 Uiso 0.526(6) 1 calc R U P A 1
C4A_4a C 0.6207(5) 0.3954(6) 0.2490(2) 0.105(3) Uani 0.526(6) 1 d D U P A 1
O4B_4a O 0.6569(4) 0.3909(5) 0.25223(18) 0.111(3) Uani 0.526(6) 1 d D U P A 1
O4C_4a O 0.6001(6) 0.3883(6) 0.2312(2) 0.103(3) Uani 0.526(6) 1 d D U P A 1
C1_4b C 0.5594(5) 0.4335(5) 0.30304(15) 0.092(2) Uani 0.474(6) 1 d D U P A 2
C2_4b C 0.5606(6) 0.3896(5) 0.30407(18) 0.098(3) Uani 0.474(6) 1 d D U P A 2
H2_4b H 0.5513 0.3713 0.3170 0.117 Uiso 0.474(6) 1 calc R U P A 2
C3_4b C 0.5749(6) 0.3721(5) 0.28690(18) 0.099(3) Uani 0.474(6) 1 d D U P A 2
H3_4b H 0.5758 0.3425 0.2882 0.119 Uiso 0.474(6) 1 calc R U P A 2
C4_4b C 0.5879(5) 0.3982(5) 0.26758(18) 0.095(2) Uani 0.474(6) 1 d D U P A 2
C5_4b C 0.5842(6) 0.4399(5) 0.26582(18) 0.094(3) Uani 0.474(6) 1 d D U P A 2
H5_4b H 0.5905 0.4564 0.2524 0.113 Uiso 0.474(6) 1 calc R U P A 2
C6_4b C 0.5714(6) 0.4581(5) 0.28346(17) 0.092(3) Uani 0.474(6) 1 d D U P A 2
H6_4b H 0.5708 0.4879 0.2821 0.110 Uiso 0.474(6) 1 calc R U P A 2
C4A_4b C 0.6063(6) 0.3804(6) 0.2495(2) 0.102(3) Uani 0.474(6) 1 d D U P A 2
O4B_4b O 0.6106(5) 0.3440(5) 0.25288(19) 0.109(3) Uani 0.474(6) 1 d D U P A 2
O4C_4b O 0.6135(7) 0.4010(7) 0.2315(2) 0.103(3) Uani 0.474(6) 1 d D U P A 2
O1_3 O 0.3333 0.6667 0.55282(10) 0.066(2) Uani 1 3 d S T P . .

loop_
_atom_site_aniso_label
_atom_site_aniso_U_11
_atom_site_aniso_U_22
_atom_site_aniso_U_33
_atom_site_aniso_U_23
_atom_site_aniso_U_13
_atom_site_aniso_U_12
Co1_1 0.1021(8) 0.1033(8) 0.0516(7) -0.0107(5) 0.0100(5) 0.0690(7)
Co2_1 0.1094(9) 0.1096(9) 0.0675(8) -0.0166(6) 0.0180(6) 0.0704(7)
Zn1_2 0.0871(6) 0.0904(6) 0.0221(5) -0.0051(3) -0.0092(3) 0.0431(5)
Zn2_2 0.1899(14) 0.1899(14) 0.0239(9) 0.000 0.000 0.0950(7)
B7_4 0.135(4) 0.134(4) 0.058(3) -0.012(3) 0.012(3) 0.090(3)
O8_4 0.141(4) 0.122(4) 0.063(3) -0.020(3) 0.024(3) 0.081(3)
N9_4 0.127(4) 0.107(4) 0.058(3) -0.012(3) 0.023(3) 0.078(3)
C10_4 0.134(5) 0.106(4) 0.077(4) -0.011(4) 0.025(4) 0.080(4)
C11_4 0.160(5) 0.106(4) 0.091(4) -0.007(3) 0.044(4) 0.083(4)
C12_4 0.158(5) 0.101(4) 0.094(4) -0.005(3) 0.050(4) 0.076(4)
C13_4 0.187(6) 0.120(4) 0.113(5) -0.008(4) 0.074(4) 0.083(4)
C14_4 0.212(7) 0.121(5) 0.149(6) -0.012(5) 0.093(6) 0.070(5)
C15_4 0.223(7) 0.128(5) 0.173(6) -0.017(5) 0.098(5) 0.072(5)
C16_4 0.193(6) 0.115(5) 0.139(6) -0.011(4) 0.079(5) 0.078(5)
C17_4 0.189(7) 0.122(5) 0.102(5) -0.011(4) 0.065(5) 0.083(5)
N18_4 0.181(6) 0.127(4) 0.097(5) -0.016(4) 0.067(4) 0.085(4)
O19_4 0.192(5) 0.140(4) 0.115(4) -0.029(3) 0.056(4) 0.089(4)
B20_4 0.155(4) 0.154(4) 0.105(4) -0.036(4) 0.031(4) 0.092(4)
O21_4 0.171(4) 0.164(4) 0.063(3) -0.015(3) 0.009(3) 0.126(4)
N22_4 0.176(5) 0.169(5) 0.063(4) -0.008(4) 0.012(4) 0.133(4)
C23_4 0.195(6) 0.196(6) 0.075(5) -0.003(5) 0.010(5) 0.152(5)
C24_4 0.222(6) 0.227(6) 0.096(4) -0.002(4) 0.010(4) 0.185(5)
C25_4 0.212(6) 0.217(6) 0.089(4) -0.009(4) 0.012(4) 0.185(5)
C26_4 0.244(6) 0.242(6) 0.117(5) -0.014(5) 0.016(5) 0.205(5)
C27_4 0.276(8) 0.274(7) 0.150(6) -0.004(6) 0.010(6) 0.222(6)
C28_4 0.286(8) 0.286(7) 0.158(6) 0.008(6) 0.006(6) 0.229(6)
C29_4 0.265(8) 0.267(7) 0.127(6) 0.004(6) 0.004(6) 0.211(6)
C30_4 0.228(7) 0.220(7) 0.116(5) -0.018(5) 0.017(5) 0.189(5)
N31_4 0.193(6) 0.195(6) 0.101(5) -0.025(4) 0.018(4) 0.162(5)
O32_4 0.179(5) 0.175(5) 0.110(4) -0.030(4) 0.032(4) 0.125(4)
O33_4 0.123(4) 0.139(4) 0.064(3) -0.028(3) 0.012(3) 0.082(3)
N34_4 0.104(4) 0.130(4) 0.068(4) -0.023(3) 0.016(3) 0.079(3)
C35_4 0.103(4) 0.135(5) 0.080(4) -0.021(4) 0.015(4) 0.073(4)
C36_4 0.105(4) 0.152(5) 0.099(4) -0.044(4) 0.013(3) 0.078(4)
C37_4 0.100(4) 0.158(5) 0.087(4) -0.044(4) 0.003(3) 0.079(4)
C38_4 0.110(4) 0.187(6) 0.111(5) -0.069(4) 0.006(4) 0.078(4)
C39_4 0.118(5) 0.206(7) 0.142(6) -0.091(6) 0.011(4) 0.064(5)
C40_4 0.130(5) 0.210(6) 0.169(6) -0.096(5) 0.018(5) 0.069(5)
C41_4 0.116(5) 0.185(6) 0.134(6) -0.076(5) 0.013(4) 0.074(5)
C42_4 0.116(5) 0.189(6) 0.105(5) -0.075(5) 0.009(4) 0.075(5)
N43_4 0.118(4) 0.184(6) 0.094(4) -0.059(4) 0.019(4) 0.082(4)
O44_4 0.140(4) 0.189(5) 0.114(4) -0.057(4) 0.030(3) 0.086(4)
C45_4 0.133(5) 0.137(5) 0.101(5) -0.039(4) 0.033(4) 0.073(4)
C46_4 0.130(5) 0.132(5) 0.105(5) -0.044(4) 0.034(4) 0.049(4)
C47_4 0.121(5) 0.122(5) 0.088(5) -0.033(4) 0.031(4) 0.051(4)
C48_4 0.104(4) 0.104(4) 0.067(4) -0.015(3) 0.016(3) 0.056(3)
C49_4 0.124(5) 0.120(5) 0.097(5) -0.035(4) 0.039(4) 0.050(4)
C50_4 0.135(5) 0.134(5) 0.115(5) -0.040(4) 0.046(4) 0.053(4)
O12A_4 0.137(4) 0.102(3) 0.074(3) 0.001(3) 0.038(3) 0.074(3)
C15A_4 0.261(9) 0.135(6) 0.212(9) -0.010(6) 0.109(7) 0.061(6)
C15B_4 0.291(14) 0.159(10) 0.246(12) -0.031(9) 0.097(10) 0.052(10)
C15C_4 0.258(11) 0.144(10) 0.276(14) -0.020(10) 0.122(10) 0.046(9)
C15D_4 0.315(14) 0.158(11) 0.245(13) 0.003(9) 0.069(11) 0.053(10)
O25A_4 0.177(5) 0.188(5) 0.076(4) -0.006(3) 0.018(3) 0.159(5)
C28A_4 0.309(10) 0.312(10) 0.196(9) 0.026(7) -0.011(7) 0.230(8)
C28B_4 0.322(13) 0.340(14) 0.215(13) 0.055(11) -0.017(10) 0.233(11)
C28C_4 0.331(14) 0.354(14) 0.216(13) 0.016(11) -0.041(11) 0.235(11)
C28D_4 0.321(15) 0.330(14) 0.223(13) 0.023(11) -0.017(11) 0.240(12)
O37A_4 0.091(3) 0.139(4) 0.063(3) -0.030(3) 0.008(3) 0.072(3)
C40A_4 0.143(6) 0.234(8) 0.210(9) -0.102(7) 0.010(6) 0.066(6)
C40B_4 0.155(10) 0.228(12) 0.248(12) -0.101(10) 0.026(8) 0.050(9)
C40C_4 0.176(11) 0.288(13) 0.249(13) -0.076(10) -0.001(9) 0.078(10)
C40D_4 0.168(11) 0.237(11) 0.238(13) -0.110(10) 0.003(10) 0.065(9)
C48A_4 0.089(4) 0.089(4) 0.043(3) -0.006(3) 0.005(3) 0.052(3)
O48B_4 0.095(3) 0.086(3) 0.049(3) 0.002(2) 0.012(2) 0.040(3)
O48C_4 0.084(3) 0.100(3) 0.055(3) -0.016(2) 0.002(2) 0.044(3)
C1_4a 0.127(4) 0.127(5) 0.055(4) -0.011(4) 0.006(3) 0.089(4)
C2_4a 0.132(5) 0.131(6) 0.060(4) -0.016(4) 0.002(4) 0.090(4)
C3_4a 0.134(5) 0.132(6) 0.065(4) -0.018(4) 0.007(4) 0.087(5)
C4_4a 0.130(5) 0.124(5) 0.058(4) -0.014(4) 0.012(3) 0.083(4)
C5_4a 0.131(5) 0.123(5) 0.053(4) -0.011(4) 0.008(4) 0.083(4)
C6_4a 0.127(5) 0.127(5) 0.059(4) -0.012(4) 0.006(4) 0.090(4)
C4A_4a 0.132(5) 0.129(5) 0.071(4) -0.026(4) 0.019(4) 0.078(4)
O4B_4a 0.132(5) 0.136(6) 0.085(5) -0.043(5) 0.010(4) 0.081(5)
O4C_4a 0.126(6) 0.128(6) 0.058(4) -0.022(4) 0.027(4) 0.066(5)
C1_4b 0.127(5) 0.128(5) 0.054(4) -0.012(3) 0.007(4) 0.089(4)
C2_4b 0.134(6) 0.131(5) 0.059(5) -0.009(4) 0.014(4) 0.090(4)
C3_4b 0.138(6) 0.128(5) 0.065(4) -0.012(4) 0.019(4) 0.090(5)
C4_4b 0.129(5) 0.125(5) 0.057(4) -0.017(4) 0.013(4) 0.083(4)
C5_4b 0.128(6) 0.126(5) 0.054(4) -0.015(4) 0.007(4) 0.082(4)
C6_4b 0.125(5) 0.126(5) 0.057(4) -0.012(4) 0.009(4) 0.087(4)
C4A_4b 0.128(5) 0.128(5) 0.070(4) -0.025(4) 0.021(4) 0.079(4)
O4B_4b 0.137(6) 0.133(5) 0.083(5) -0.017(5) 0.036(5) 0.086(5)
O4C_4b 0.131(7) 0.127(6) 0.060(4) -0.032(4) 0.018(5) 0.071(5)
O1_3 0.087(3) 0.087(3) 0.023(4) 0.000 0.000 0.0437(16)

loop_
_atom_type_symbol
_atom_type_description
_atom_type_scat_dispersion_real
_atom_type_scat_dispersion_imag
_atom_type_scat_source
C C 0.0033 0.0016 'International Tables Vol C Tables 4.2.6.8 and 6.1.1.4'
H H 0.0000 0.0000 'International Tables Vol C Tables 4.2.6.8 and 6.1.1.4'
B B 0.0013 0.0007 'International Tables Vol C Tables 4.2.6.8 and 6.1.1.4'
N N 0.0061 0.0033 'International Tables Vol C Tables 4.2.6.8 and 6.1.1.4'
O O 0.0106 0.0060 'International Tables Vol C Tables 4.2.6.8 and 6.1.1.4'
Co Co 0.3494 0.9721 'International Tables Vol C Tables 4.2.6.8 and 6.1.1.4'
Zn Zn 0.2839 1.4301 'International Tables Vol C Tables 4.2.6.8 and 6.1.1.4'

loop_
_geom_angle_atom_site_label_1
_geom_angle_atom_site_label_2
_geom_angle_atom_site_label_3
_geom_angle
_geom_angle_site_symmetry_1
_geom_angle_site_symmetry_3
N22_4 Co1_1 O37A_4 136.8(3) . .
N22_4 Co1_1 O25A_4 83.2(2) . .
O37A_4 Co1_1 O25A_4 76.2(2) . .
N22_4 Co1_1 N9_4 84.2(3) . .
O37A_4 Co1_1 N9_4 136.2(3) . .
O25A_4 Co1_1 N9_4 134.8(3) . .
N22_4 Co1_1 O12A_4 134.9(3) . .
O37A_4 Co1_1 O12A_4 76.0(2) . .
O25A_4 Co1_1 O12A_4 76.2(2) . .
N9_4 Co1_1 O12A_4 82.8(2) . .
N22_4 Co1_1 N34_4 84.8(3) . .
O37A_4 Co1_1 N34_4 82.9(2) . .
O25A_4 Co1_1 N34_4 133.7(3) . .
N9_4 Co1_1 N34_4 87.7(3) . .
O12A_4 Co1_1 N34_4 137.3(3) . .
N22_4 Co1_1 Co2_1 128.34(18) . .
O37A_4 Co1_1 Co2_1 45.59(14) . .
O25A_4 Co1_1 Co2_1 45.16(16) . .
N9_4 Co1_1 Co2_1 128.17(17) . .
O12A_4 Co1_1 Co2_1 45.43(15) . .
N34_4 Co1_1 Co2_1 128.43(18) . .
N18_4 Co2_1 N43_4 88.3(3) . .
N18_4 Co2_1 N31_4 83.8(4) . .
N43_4 Co2_1 N31_4 84.1(4) . .
N18_4 Co2_1 O25A_4 134.7(4) . .
N43_4 Co2_1 O25A_4 133.2(4) . .
N31_4 Co2_1 O25A_4 83.7(3) . .
N18_4 Co2_1 O12A_4 83.1(2) . .
N43_4 Co2_1 O12A_4 137.7(3) . .
N31_4 Co2_1 O12A_4 135.4(3) . .
O25A_4 Co2_1 O12A_4 76.1(2) . .
N18_4 Co2_1 O37A_4 136.8(3) . .
N43_4 Co2_1 O37A_4 83.3(2) . .
N31_4 Co2_1 O37A_4 136.8(3) . .
O25A_4 Co2_1 O37A_4 75.5(2) . .
O12A_4 Co2_1 O37A_4 75.4(2) . .
N18_4 Co2_1 Co1_1 128.45(19) . .
N43_4 Co2_1 Co1_1 128.18(19) . .
N31_4 Co2_1 Co1_1 128.7(2) . .
O25A_4 Co2_1 Co1_1 45.00(13) . .
O12A_4 Co2_1 Co1_1 45.37(15) . .
O37A_4 Co2_1 Co1_1 44.92(14) . .
O1_3 Zn1_2 O4C_4a 122.0(5) . 6_565
O1_3 Zn1_2 O4C_4b 121.2(5) . 6_565
O1_3 Zn1_2 O48B_4 109.89(19) . 2_665
O4C_4a Zn1_2 O48B_4 101.4(5) 6_565 2_665
O4C_4b Zn1_2 O48B_4 111.5(6) 6_565 2_665
O1_3 Zn1_2 O48C_4 109.60(19) . .
O4C_4a Zn1_2 O48C_4 110.2(5) 6_565 .
O4C_4b Zn1_2 O48C_4 101.0(5) 6_565 .
O48B_4 Zn1_2 O48C_4 101.6(2) 2_665 .
O1_3 Zn1_2 Zn2_2 37.39(19) . 4_455
O4C_4a Zn1_2 Zn2_2 84.8(5) 6_565 4_455
O4C_4b Zn1_2 Zn2_2 84.0(5) 6_565 4_455
O48B_4 Zn1_2 Zn2_2 126.44(15) 2_665 4_455
O48C_4 Zn1_2 Zn2_2 126.29(16) . 4_455
O4B_4b Zn2_2 O4B_4b 119.79(6) 2_655 3_665
O4B_4b Zn2_2 O4B_4b 119.79(6) 2_655 .
O4B_4b Zn2_2 O4B_4b 119.79(6) 3_665 .
O4B_4a Zn2_2 O4B_4a 119.94(3) 3_665 2_655
O4B_4a Zn2_2 O4B_4a 119.94(3) 3_665 .
O4B_4a Zn2_2 O4B_4a 119.94(3) 2_655 .
O4B_4b Zn2_2 O1_3 92.6(4) 2_655 7_544
O4B_4b Zn2_2 O1_3 92.6(4) 3_665 7_544
O4B_4b Zn2_2 O1_3 92.6(4) . 7_544
O4B_4a Zn2_2 O1_3 91.4(3) 3_665 7_544
O4B_4a Zn2_2 O1_3 91.4(3) 2_655 7_544
O4B_4a Zn2_2 O1_3 91.4(3) . 7_544
O4B_4b Zn2_2 Zn1_2 119.6(4) 2_655 8_654
O4B_4b Zn2_2 Zn1_2 97.2(4) 3_665 8_654
O4B_4b Zn2_2 Zn1_2 59.5(4) . 8_654
O4B_4a Zn2_2 Zn1_2 118.9(3) 3_665 8_654
O4B_4a Zn2_2 Zn1_2 95.6(4) 2_655 8_654
O4B_4a Zn2_2 Zn1_2 58.6(3) . 8_654
O1_3 Zn2_2 Zn1_2 35.84(2) 7_544 8_654
O4B_4b Zn2_2 Zn1_2 59.5(4) 2_655 9_554
O4B_4b Zn2_2 Zn1_2 119.6(4) 3_665 9_554
O4B_4b Zn2_2 Zn1_2 97.2(4) . 9_554
O4B_4a Zn2_2 Zn1_2 95.6(4) 3_665 9_554
O4B_4a Zn2_2 Zn1_2 58.6(3) 2_655 9_554
O4B_4a Zn2_2 Zn1_2 118.9(3) . 9_554
O1_3 Zn2_2 Zn1_2 35.83(2) 7_544 9_554
Zn1_2 Zn2_2 Zn1_2 60.94(4) 8_654 9_554
O4B_4b Zn2_2 Zn1_2 97.1(4) 2_655 7_544
O4B_4b Zn2_2 Zn1_2 59.5(4) 3_665 7_544
O4B_4b Zn2_2 Zn1_2 119.6(4) . 7_544
O4B_4a Zn2_2 Zn1_2 58.6(3) 3_665 7_544
O4B_4a Zn2_2 Zn1_2 118.9(3) 2_655 7_544
O4B_4a Zn2_2 Zn1_2 95.6(4) . 7_544
O1_3 Zn2_2 Zn1_2 35.83(2) 7_544 7_544
Zn1_2 Zn2_2 Zn1_2 60.94(4) 8_654 7_544
Zn1_2 Zn2_2 Zn1_2 60.93(4) 9_554 7_544
O8_4 B7_4 O33_4 114.0(7) . .
O8_4 B7_4 O21_4 111.2(7) . .
O33_4 B7_4 O21_4 111.1(7) . .
O8_4 B7_4 C1_4b 103.7(7) . .
O33_4 B7_4 C1_4b 109.2(8) . .
O21_4 B7_4 C1_4b 107.2(7) . .
O8_4 B7_4 C1_4a 112.5(8) . .
O33_4 B7_4 C1_4a 101.9(7) . .
O21_4 B7_4 C1_4a 105.5(7) . .
N9_4 O8_4 B7_4 117.0(5) . .
C10_4 N9_4 O8_4 110.9(6) . .
C10_4 N9_4 Co1_1 130.8(5) . .
O8_4 N9_4 Co1_1 118.1(5) . .
N9_4 C10_4 C11_4 125.2(7) . .
N9_4 C10_4 H10_4 117.4 . .
C11_4 C10_4 H10_4 117.4 . .
C16_4 C11_4 C12_4 119.3(6) . .
C16_4 C11_4 C10_4 117.0(6) . .
C12_4 C11_4 C10_4 123.6(7) . .
O12A_4 C12_4 C11_4 122.1(6) . .
O12A_4 C12_4 C13_4 120.6(6) . .
C11_4 C12_4 C13_4 117.2(7) . .
C14_4 C13_4 C17_4 117.4(7) . .
C14_4 C13_4 C12_4 120.0(7) . .
C17_4 C13_4 C12_4 122.5(7) . .
C15_4 C14_4 C13_4 122.0(7) . .
C15_4 C14_4 H14_4 119.0 . .
C13_4 C14_4 H14_4 119.0 . .
C16_4 C15_4 C14_4 117.5(7) . .
C16_4 C15_4 C15A_4 122.2(8) . .
C14_4 C15_4 C15A_4 120.3(8) . .
C15_4 C16_4 C11_4 123.6(7) . .
C15_4 C16_4 H16_4 118.2 . .
C11_4 C16_4 H16_4 118.2 . .
N18_4 C17_4 C13_4 128.2(8) . .
N18_4 C17_4 H17_4 115.9 . .
C13_4 C17_4 H17_4 115.9 . .
C17_4 N18_4 O19_4 111.9(7) . .
C17_4 N18_4 Co2_1 129.3(6) . .
O19_4 N18_4 Co2_1 118.7(6) . .
N18_4 O19_4 B20_4 116.0(7) . .
O44_4 B20_4 O19_4 113.1(10) . .
O44_4 B20_4 O32_4 112.3(10) . .
O19_4 B20_4 O32_4 112.5(9) . .
O44_4 B20_4 C45_4 106.4(8) . .
O19_4 B20_4 C45_4 104.9(8) . .
O32_4 B20_4 C45_4 107.0(8) . .
N22_4 O21_4 B7_4 115.5(5) . .
C23_4 N22_4 O21_4 110.7(7) . .
C23_4 N22_4 Co1_1 130.1(6) . .
O21_4 N22_4 Co1_1 119.1(5) . .
N22_4 C23_4 C24_4 128.5(8) . .
N22_4 C23_4 H23_4 115.8 . .
C24_4 C23_4 H23_4 115.8 . .
C29_4 C24_4 C25_4 120.3(7) . .
C29_4 C24_4 C23_4 117.8(8) . .
C25_4 C24_4 C23_4 121.3(7) . .
O25A_4 C25_4 C26_4 120.1(7) . .
O25A_4 C25_4 C24_4 121.8(6) . .
C26_4 C25_4 C24_4 118.0(7) . .
C27_4 C26_4 C25_4 118.8(7) . .
C27_4 C26_4 C30_4 117.8(8) . .
C25_4 C26_4 C30_4 123.4(7) . .
C28_4 C27_4 C26_4 123.4(8) . .
C28_4 C27_4 H27_4 118.3 . .
C26_4 C27_4 H27_4 118.3 . .
C27_4 C28_4 C29_4 117.2(8) . .
C27_4 C28_4 C28A_4 122.2(9) . .
C29_4 C28_4 C28A_4 120.5(9) . .
C24_4 C29_4 C28_4 122.0(9) . .
C24_4 C29_4 H29_4 119.0 . .
C28_4 C29_4 H29_4 119.0 . .
N31_4 C30_4 C26_4 127.7(8) . .
N31_4 C30_4 H30_4 116.2 . .
C26_4 C30_4 H30_4 116.2 . .
C30_4 N31_4 O32_4 110.5(7) . .
C30_4 N31_4 Co2_1 129.4(6) . .
O32_4 N31_4 Co2_1 119.7(6) . .
N31_4 O32_4 B20_4 114.5(6) . .
N34_4 O33_4 B7_4 116.5(5) . .
C35_4 N34_4 O33_4 111.1(6) . .
C35_4 N34_4 Co1_1 130.0(5) . .
O33_4 N34_4 Co1_1 118.7(5) . .
N34_4 C35_4 C36_4 126.5(7) . .
N34_4 C35_4 H35_4 116.8 . .
C36_4 C35_4 H35_4 116.8 . .
C41_4 C36_4 C37_4 119.7(6) . .
C41_4 C36_4 C35_4 117.3(6) . .
C37_4 C36_4 C35_4 123.0(6) . .
O37A_4 C37_4 C38_4 121.6(6) . .
O37A_4 C37_4 C36_4 121.3(6) . .
C38_4 C37_4 C36_4 117.1(7) . .
C39_4 C38_4 C37_4 119.5(6) . .
C39_4 C38_4 C42_4 117.1(7) . .
C37_4 C38_4 C42_4 123.4(7) . .
C38_4 C39_4 C40_4 124.6(7) . .
C38_4 C39_4 H39_4 117.7 . .
C40_4 C39_4 H39_4 117.7 . .
C41_4 C40_4 C39_4 115.7(7) . .
C41_4 C40_4 C40A_4 123.5(8) . .
C39_4 C40_4 C40A_4 120.8(8) . .
C40_4 C41_4 C36_4 123.5(7) . .
C40_4 C41_4 H41_4 118.3 . .
C36_4 C41_4 H41_4 118.3 . .
N43_4 C42_4 C38_4 126.2(8) . .
N43_4 C42_4 H42_4 116.9 . .
C38_4 C42_4 H42_4 116.9 . .
C42_4 N43_4 O44_4 109.7(7) . .
C42_4 N43_4 Co2_1 130.7(6) . .
O44_4 N43_4 Co2_1 119.5(6) . .
N43_4 O44_4 B20_4 114.8(7) . .
C46_4 C45_4 C50_4 116.8(6) . .
C46_4 C45_4 B20_4 122.8(7) . .
C50_4 C45_4 B20_4 120.4(7) . .
C45_4 C46_4 C47_4 122.4(7) . .
C45_4 C46_4 H46_4 118.8 . .
C47_4 C46_4 H46_4 118.8 . .
C48_4 C47_4 C46_4 119.7(7) . .
C48_4 C47_4 H47_4 120.1 . .
C46_4 C47_4 H47_4 120.1 . .
C49_4 C48_4 C47_4 119.3(6) . .
C49_4 C48_4 C48A_4 120.6(6) . .
C47_4 C48_4 C48A_4 120.2(6) . .
C48_4 C49_4 C50_4 120.3(7) . .
C48_4 C49_4 H49_4 119.8 . .
C50_4 C49_4 H49_4 119.8 . .
C49_4 C50_4 C45_4 121.5(7) . .
C49_4 C50_4 H50_4 119.2 . .
C45_4 C50_4 H50_4 119.2 . .
C12_4 O12A_4 Co1_1 133.9(5) . .
C12_4 O12A_4 Co2_1 134.5(4) . .
Co1_1 O12A_4 Co2_1 89.2(2) . .
C15C_4 C15A_4 C15B_4 108.4(13) . .
C15C_4 C15A_4 C15_4 113.3(10) . .
C15B_4 C15A_4 C15_4 115.5(10) . .
C15C_4 C15A_4 C15D_4 105.7(13) . .
C15B_4 C15A_4 C15D_4 111.0(13) . .
C15_4 C15A_4 C15D_4 102.5(11) . .
C15A_4 C15B_4 H15A_4 109.5 . .
C15A_4 C15B_4 H15B_4 109.5 . .
H15A_4 C15B_4 H15B_4 109.5 . .
C15A_4 C15B_4 H15C_4 109.5 . .
H15A_4 C15B_4 H15C_4 109.5 . .
H15B_4 C15B_4 H15C_4 109.5 . .
C15A_4 C15C_4 H15D_4 109.5 . .
C15A_4 C15C_4 H15E_4 109.5 . .
H15D_4 C15C_4 H15E_4 109.5 . .
C15A_4 C15C_4 H15F_4 109.5 . .
H15D_4 C15C_4 H15F_4 109.5 . .
H15E_4 C15C_4 H15F_4 109.5 . .
C15A_4 C15D_4 H15G_4 109.5 . .
C15A_4 C15D_4 H15H_4 109.5 . .
H15G_4 C15D_4 H15H_4 109.5 . .
C15A_4 C15D_4 H15I_4 109.5 . .
H15G_4 C15D_4 H15I_4 109.5 . .
H15H_4 C15D_4 H15I_4 109.5 . .
C25_4 O25A_4 Co1_1 135.0(5) . .
C25_4 O25A_4 Co2_1 135.2(4) . .
Co1_1 O25A_4 Co2_1 89.8(2) . .
C28B_4 C28A_4 C28D_4 111.2(14) . .
C28B_4 C28A_4 C28_4 111.4(11) . .
C28D_4 C28A_4 C28_4 112.1(11) . .
C28B_4 C28A_4 C28C_4 109.1(14) . .
C28D_4 C28A_4 C28C_4 109.2(14) . .
C28_4 C28A_4 C28C_4 103.5(11) . .
C28A_4 C28B_4 H28A_4 109.5 . .
C28A_4 C28B_4 H28B_4 109.5 . .
H28A_4 C28B_4 H28B_4 109.5 . .
C28A_4 C28B_4 H28C_4 109.5 . .
H28A_4 C28B_4 H28C_4 109.5 . .
H28B_4 C28B_4 H28C_4 109.5 . .
C28A_4 C28C_4 H28D_4 109.5 . .
C28A_4 C28C_4 H28E_4 109.5 . .
H28D_4 C28C_4 H28E_4 109.5 . .
C28A_4 C28C_4 H28F_4 109.5 . .
H28D_4 C28C_4 H28F_4 109.5 . .
H28E_4 C28C_4 H28F_4 109.5 . .
C28A_4 C28D_4 H28G_4 109.5 . .
C28A_4 C28D_4 H28H_4 109.5 . .
H28G_4 C28D_4 H28H_4 109.5 . .
C28A_4 C28D_4 H28I_4 109.5 . .
H28G_4 C28D_4 H28I_4 109.5 . .
H28H_4 C28D_4 H28I_4 109.5 . .
C37_4 O37A_4 Co1_1 134.9(4) . .
C37_4 O37A_4 Co2_1 133.4(4) . .
Co1_1 O37A_4 Co2_1 89.5(2) . .
C40B_4 C40A_4 C40D_4 109.3(12) . .
C40B_4 C40A_4 C40_4 116.4(10) . .
C40D_4 C40A_4 C40_4 115.5(10) . .
C40B_4 C40A_4 C40C_4 106.1(13) . .
C40D_4 C40A_4 C40C_4 102.3(12) . .
C40_4 C40A_4 C40C_4 105.8(12) . .
C40A_4 C40B_4 H40A_4 109.5 . .
C40A_4 C40B_4 H40B_4 109.5 . .
H40A_4 C40B_4 H40B_4 109.5 . .
C40A_4 C40B_4 H40C_4 109.5 . .
H40A_4 C40B_4 H40C_4 109.5 . .
H40B_4 C40B_4 H40C_4 109.5 . .
C40A_4 C40C_4 H40D_4 109.5 . .
C40A_4 C40C_4 H40E_4 109.5 . .
H40D_4 C40C_4 H40E_4 109.5 . .
C40A_4 C40C_4 H40F_4 109.5 . .
H40D_4 C40C_4 H40F_4 109.5 . .
H40E_4 C40C_4 H40F_4 109.5 . .
C40A_4 C40D_4 H40G_4 109.5 . .
C40A_4 C40D_4 H40H_4 109.5 . .
H40G_4 C40D_4 H40H_4 109.5 . .
C40A_4 C40D_4 H40I_4 109.5 . .
H40G_4 C40D_4 H40I_4 109.5 . .
H40H_4 C40D_4 H40I_4 109.5 . .
O48B_4 C48A_4 O48C_4 127.7(6) . .
O48B_4 C48A_4 C48_4 116.7(6) . .
O48C_4 C48A_4 C48_4 115.6(6) . .
C48A_4 O48B_4 Zn1_2 129.2(4) . 3_565
C48A_4 O48C_4 Zn1_2 129.0(4) . .
C6_4a C1_4a C2_4a 114.9(7) . .
C6_4a C1_4a B7_4 123.5(8) . .
C2_4a C1_4a B7_4 121.4(8) . .
C3_4a C2_4a C1_4a 122.8(8) . .
C3_4a C2_4a H2_4a 118.6 . .
C1_4a C2_4a H2_4a 118.6 . .
C2_4a C3_4a C4_4a 120.3(9) . .
C2_4a C3_4a H3_4a 119.9 . .
C4_4a C3_4a H3_4a 119.9 . .
C5_4a C4_4a C3_4a 118.3(8) . .
C5_4a C4_4a C4A_4a 121.9(9) . .
C3_4a C4_4a C4A_4a 119.8(9) . .
C6_4a C5_4a C4_4a 120.1(9) . .
C6_4a C5_4a H5_4a 119.9 . .
C4_4a C5_4a H5_4a 119.9 . .
C5_4a C6_4a C1_4a 123.4(9) . .
C5_4a C6_4a H6_4a 118.3 . .
C1_4a C6_4a H6_4a 118.3 . .
O4B_4a C4A_4a O4C_4a 123.3(13) . .
O4B_4a C4A_4a C4_4a 118.0(11) . .
O4C_4a C4A_4a C4_4a 118.7(13) . .
C4A_4a O4B_4a Zn2_2 132.4(11) . .
C4A_4a O4C_4a Zn1_2 109.2(12) . 8_654
C6_4b C1_4b C2_4b 117.0(7) . .
C6_4b C1_4b B7_4 122.0(8) . .
C2_4b C1_4b B7_4 121.0(8) . .
C3_4b C2_4b C1_4b 122.2(9) . .
C3_4b C2_4b H2_4b 118.9 . .
C1_4b C2_4b H2_4b 118.9 . .
C2_4b C3_4b C4_4b 119.6(9) . .
C2_4b C3_4b H3_4b 120.2 . .
C4_4b C3_4b H3_4b 120.2 . .
C5_4b C4_4b C3_4b 119.1(8) . .
C5_4b C4_4b C4A_4b 121.8(10) . .
C3_4b C4_4b C4A_4b 119.1(9) . .
C4_4b C5_4b C6_4b 120.6(9) . .
C4_4b C5_4b H5_4b 119.7 . .
C6_4b C5_4b H5_4b 119.7 . .
C5_4b C6_4b C1_4b 121.3(9) . .
C5_4b C6_4b H6_4b 119.3 . .
C1_4b C6_4b H6_4b 119.3 . .
O4B_4b C4A_4b O4C_4b 123.8(13) . .
O4B_4b C4A_4b C4_4b 117.1(11) . .
O4C_4b C4A_4b C4_4b 118.9(13) . .
C4A_4b O4B_4b Zn2_2 132.6(11) . .
C4A_4b O4C_4b Zn1_2 109.6(13) . 8_654
Zn1_2 O1_3 Zn1_2 112.04(17) 2_665 3_565
Zn1_2 O1_3 Zn1_2 112.04(17) 2_665 .
Zn1_2 O1_3 Zn1_2 112.04(17) 3_565 .
Zn1_2 O1_3 Zn2_2 106.75(19) 2_665 4_455
Zn1_2 O1_3 Zn2_2 106.77(19) 3_565 4_455
Zn1_2 O1_3 Zn2_2 106.77(19) . 4_455

loop_
_geom_bond_atom_site_label_1
_geom_bond_atom_site_label_2
_geom_bond_distance
_geom_bond_site_symmetry_2
Co1_1 N22_4 2.078(7) .
Co1_1 O37A_4 2.082(5) .
Co1_1 O25A_4 2.085(5) .
Co1_1 N9_4 2.093(6) .
Co1_1 O12A_4 2.099(5) .
Co1_1 N34_4 2.100(6) .
Co1_1 Co2_1 2.9489(14) .
Co2_1 N18_4 2.074(8) .
Co2_1 N43_4 2.082(8) .
Co2_1 N31_4 2.082(7) .
Co2_1 O25A_4 2.091(6) .
Co2_1 O12A_4 2.101(5) .
Co2_1 O37A_4 2.107(5) .
Zn1_2 O1_3 1.920(2) .
Zn1_2 O4C_4a 1.961(18) 6_565
Zn1_2 O4C_4b 1.97(2) 6_565
Zn1_2 O48B_4 1.969(5) 2_665
Zn1_2 O48C_4 1.975(5) .
Zn1_2 Zn2_2 3.1404(16) 4_455
Zn2_2 O4B_4b 1.957(12) 2_655
Zn2_2 O4B_4b 1.957(12) 3_665
Zn2_2 O4B_4b 1.957(12) .
Zn2_2 O4B_4a 1.983(12) 3_665
Zn2_2 O4B_4a 1.983(12) 2_655
Zn2_2 O4B_4a 1.983(12) .
Zn2_2 O1_3 1.992(7) 7_544
Zn2_2 Zn1_2 3.1404(15) 8_654
Zn2_2 Zn1_2 3.1406(15) 9_554
Zn2_2 Zn1_2 3.1406(16) 7_544
B7_4 O8_4 1.432(11) .
B7_4 O33_4 1.485(11) .
B7_4 O21_4 1.509(11) .
B7_4 C1_4b 1.596(7) .
B7_4 C1_4a 1.598(7) .
O8_4 N9_4 1.366(7) .
N9_4 C10_4 1.274(6) .
C10_4 C11_4 1.449(8) .
C10_4 H10_4 0.9500 .
C11_4 C16_4 1.396(8) .
C11_4 C12_4 1.419(8) .
C12_4 O12A_4 1.263(9) .
C12_4 C13_4 1.434(8) .
C13_4 C14_4 1.406(8) .
C13_4 C17_4 1.431(8) .
C14_4 C15_4 1.382(8) .
C14_4 H14_4 0.9500 .
C15_4 C16_4 1.378(8) .
C15_4 C15A_4 1.536(6) .
C16_4 H16_4 0.9500 .
C17_4 N18_4 1.260(6) .
C17_4 H17_4 0.9500 .
N18_4 O19_4 1.377(8) .
O19_4 B20_4 1.465(13) .
B20_4 O44_4 1.464(13) .
B20_4 O32_4 1.477(14) .
B20_4 C45_4 1.593(7) .
O21_4 N22_4 1.361(8) .
N22_4 C23_4 1.271(6) .
C23_4 C24_4 1.442(8) .
C23_4 H23_4 0.9500 .
C24_4 C29_4 1.403(8) .
C24_4 C25_4 1.431(9) .
C25_4 O25A_4 1.299(9) .
C25_4 C26_4 1.428(9) .
C26_4 C27_4 1.419(8) .
C26_4 C30_4 1.449(9) .
C27_4 C28_4 1.386(9) .
C27_4 H27_4 0.9500 .
C28_4 C29_4 1.407(9) .
C28_4 C28A_4 1.539(6) .
C29_4 H29_4 0.9500 .
C30_4 N31_4 1.266(6) .
C30_4 H30_4 0.9500 .
N31_4 O32_4 1.383(9) .
O33_4 N34_4 1.339(7) .
N34_4 C35_4 1.279(6) .
C35_4 C36_4 1.441(8) .
C35_4 H35_4 0.9500 .
C36_4 C41_4 1.402(8) .
C36_4 C37_4 1.434(8) .
C37_4 O37A_4 1.283(9) .
C37_4 C38_4 1.426(8) .
C38_4 C39_4 1.384(8) .
C38_4 C42_4 1.453(8) .
C39_4 C40_4 1.391(8) .
C39_4 H39_4 0.9500 .
C40_4 C41_4 1.384(8) .
C40_4 C40A_4 1.530(6) .
C41_4 H41_4 0.9500 .
C42_4 N43_4 1.259(6) .
C42_4 H42_4 0.9500 .
N43_4 O44_4 1.382(8) .
C45_4 C46_4 1.377(7) .
C45_4 C50_4 1.394(7) .
C46_4 C47_4 1.384(7) .
C46_4 H46_4 0.9500 .
C47_4 C48_4 1.382(8) .
C47_4 H47_4 0.9500 .
C48_4 C49_4 1.373(8) .
C48_4 C48A_4 1.509(7) .
C49_4 C50_4 1.385(7) .
C49_4 H49_4 0.9500 .
C50_4 H50_4 0.9500 .
C15A_4 C15C_4 1.498(13) .
C15A_4 C15B_4 1.507(13) .
C15A_4 C15D_4 1.550(14) .
C15B_4 H15A_4 0.9800 .
C15B_4 H15B_4 0.9800 .
C15B_4 H15C_4 0.9800 .
C15C_4 H15D_4 0.9800 .
C15C_4 H15E_4 0.9800 .
C15C_4 H15F_4 0.9800 .
C15D_4 H15G_4 0.9800 .
C15D_4 H15H_4 0.9800 .
C15D_4 H15I_4 0.9800 .
C28A_4 C28B_4 1.497(14) .
C28A_4 C28D_4 1.532(14) .
C28A_4 C28C_4 1.564(14) .
C28B_4 H28A_4 0.9800 .
C28B_4 H28B_4 0.9800 .
C28B_4 H28C_4 0.9800 .
C28C_4 H28D_4 0.9800 .
C28C_4 H28E_4 0.9800 .
C28C_4 H28F_4 0.9800 .
C28D_4 H28G_4 0.9800 .
C28D_4 H28H_4 0.9800 .
C28D_4 H28I_4 0.9800 .
C40A_4 C40B_4 1.482(13) .
C40A_4 C40D_4 1.514(13) .
C40A_4 C40C_4 1.549(14) .
C40B_4 H40A_4 0.9800 .
C40B_4 H40B_4 0.9800 .
C40B_4 H40C_4 0.9800 .
C40C_4 H40D_4 0.9800 .
C40C_4 H40E_4 0.9800 .
C40C_4 H40F_4 0.9800 .
C40D_4 H40G_4 0.9800 .
C40D_4 H40H_4 0.9800 .
C40D_4 H40I_4 0.9800 .
C48A_4 O48B_4 1.237(7) .
C48A_4 O48C_4 1.253(8) .
O48B_4 Zn1_2 1.969(5) 3_565
C1_4a C6_4a 1.389(8) .
C1_4a C2_4a 1.402(8) .
C2_4a C3_4a 1.375(8) .
C2_4a H2_4a 0.9500 .
C3_4a C4_4a 1.391(10) .
C3_4a H3_4a 0.9500 .
C4_4a C5_4a 1.387(10) .
C4_4a C4A_4a 1.493(9) .
C5_4a C6_4a 1.376(8) .
C5_4a H5_4a 0.9500 .
C6_4a H6_4a 0.9500 .
C4A_4a O4B_4a 1.233(13) .
C4A_4a O4C_4a 1.251(13) .
O4C_4a Zn1_2 1.961(18) 8_654
C1_4b C6_4b 1.393(8) .
C1_4b C2_4b 1.403(8) .
C2_4b C3_4b 1.377(8) .
C2_4b H2_4b 0.9500 .
C3_4b C4_4b 1.398(10) .
C3_4b H3_4b 0.9500 .
C4_4b C5_4b 1.382(10) .
C4_4b C4A_4b 1.497(9) .
C5_4b C6_4b 1.388(8) .
C5_4b H5_4b 0.9500 .
C6_4b H6_4b 0.9500 .
C4A_4b O4B_4b 1.239(14) .
C4A_4b O4C_4b 1.255(13) .
O4C_4b Zn1_2 1.968(19) 8_654
O1_3 Zn1_2 1.920(2) 2_665
O1_3 Zn1_2 1.920(2) 3_565
O1_3 Zn2_2 1.992(7) 4_455
